data_4126409
loop_
_publ_author_name
'Tokmic, Kenan'
'Jackson, Bailey J.'
'Salazar, Andrea'
'Woods, Toby J.'
'Fout, Alison R.'

_publ_contact_author
; 
Alison R. Fout 
University of Illinois 
School of Chemical Sciences 
A406 CLSL, Box 54-6 
600 South Mathews Avenue 
Urbana, Illinois  61801 
USA 
;
_publ_section_title
;
 Cobalt-Catalyzed and Lewis Acid-Assisted Nitrile Hydrogenation to Primary
 Amines: A Combined Effort
;
_journal_name_full 'Journal of the American Chemical Society'
_journal_paper_doi 10.1021/jacs.7b07368
_journal_year 2017
_chemical_absolute_configuration ad
_chemical_formula_moiety 'C64 H55 Co N5 O P'
_chemical_formula_sum 'C64 H55 Co N5 O P'
_chemical_formula_weight 1000.03
_chemical_name_systematic
; 
? 
;
_space_group_crystal_system orthorhombic
_space_group_IT_number 19
_space_group_name_Hall 'P 2ac 2ab'
_space_group_name_H-M_alt 'P 21 21 21'
_symmetry_space_group_name_Hall 'P 2ac 2ab'
_symmetry_space_group_name_H-M 'P 21 21 21'
_atom_sites_solution_hydrogens geom
_audit_creation_method SHELXL-2014/7
_audit_update_record
; 
? 
;
_cell_angle_alpha 90
_cell_angle_beta 90
_cell_angle_gamma 90
_cell_formula_units_Z 4
_cell_length_a 13.1921(10)
_cell_length_b 18.4856(16)
_cell_length_c 20.7607(14)
_cell_measurement_reflns_used 2217
_cell_measurement_temperature 173(2)
_cell_measurement_theta_max 19.08
_cell_measurement_theta_min 2.25
_cell_volume 5062.8(7)
_computing_cell_refinement 'SAINT V8.34A (Bruker, 2005)'
_computing_data_collection 'APEX2 V2014.9-0 (Bruker, 2014)'
_computing_data_reduction
; 
SAINT V8.34A, XPREP v2014/2, SADABS V2014/5, (Bruker, 2012 & 2014) 
;
_computing_molecular_graphics
; 
SHELXTL v2014-7 (Bruker, 2014), CrystalMaker v2.7.7 (CrystalMaker, 1994) 
;
_computing_publication_material 'XCIF V2014-2 (Bruker, 2014)'
_computing_structure_refinement 'SHELX-2014-7 (Sheldrick, 2015)'
_computing_structure_solution 'SHELX-2014-7 (Sheldrick, 2015)'
_diffrn_ambient_temperature 173(2)
_diffrn_measured_fraction_theta_full 0.998
_diffrn_measured_fraction_theta_max 0.996
_diffrn_measurement_device 'Bruker Kappa/ApexII CCD'
_diffrn_measurement_method 'profile data from \f and \w scans'
_diffrn_radiation_monochromator graphite
_diffrn_radiation_source 'fine-focus sealed tube'
_diffrn_radiation_type MoK\a
_diffrn_radiation_wavelength 0.71073
_diffrn_radiation_wavelength_id 483_2
_diffrn_reflns_av_R_equivalents 0.1408
_diffrn_reflns_av_unetI/netI 0.0987
_diffrn_reflns_Laue_measured_fraction_full 0.998
_diffrn_reflns_Laue_measured_fraction_max 0.996
_diffrn_reflns_limit_h_max 15
_diffrn_reflns_limit_h_min -15
_diffrn_reflns_limit_k_max 22
_diffrn_reflns_limit_k_min -16
_diffrn_reflns_limit_l_max 24
_diffrn_reflns_limit_l_min -24
_diffrn_reflns_number 47750
_diffrn_reflns_point_group_measured_fraction_full 0.999
_diffrn_reflns_point_group_measured_fraction_max 0.996
_diffrn_reflns_theta_full 25.242
_diffrn_reflns_theta_max 25.394
_diffrn_reflns_theta_min 1.829
_exptl_absorpt_coefficient_mu 0.420
_exptl_absorpt_correction_T_max 1.0000
_exptl_absorpt_correction_T_min 0.7751
_exptl_absorpt_correction_type integration
_exptl_absorpt_process_details 'SADABS V2014/5 (Bruker, 2014)'
_exptl_crystal_colour black
_exptl_crystal_density_diffrn 1.312
_exptl_crystal_density_method 'not measured'
_exptl_crystal_description plate
_exptl_crystal_F_000 2096
_exptl_crystal_id 483_2
_exptl_crystal_preparation
; 
The data crystal was mounted using oil (Parantone-N, Exxon) to a 
0.3 mm cryo-loop (Hampton Research) with the (1 -2 3) scattering 
planes roughly normal to the spindle axis. 
;
_exptl_crystal_size_max 0.187
_exptl_crystal_size_mid 0.125
_exptl_crystal_size_min 0.047
_refine_diff_density_max 0.415
_refine_diff_density_min -0.386
_refine_diff_density_rms 0.061
_refine_ls_abs_structure_details 'Flack (1983),  4084 Friedels'
_refine_ls_abs_structure_Flack 0.41(2)
_refine_ls_extinction_method none
_refine_ls_goodness_of_fit_ref 1.013
_refine_ls_hydrogen_treatment constr
_refine_ls_matrix_type full
_refine_ls_number_parameters 657
_refine_ls_number_reflns 9271
_refine_ls_number_restraints 0
_refine_ls_restrained_S_all 1.013
_refine_ls_R_factor_all 0.0924
_refine_ls_R_factor_gt 0.0539
_refine_ls_shift/su_max 0.000
_refine_ls_shift/su_mean 0.000
_refine_ls_structure_factor_coef Fsqd
_refine_ls_weighting_details 'w=1/[\s^2^(Fo^2^)+(0.0465P)^2^] where P=(Fo^2^+2Fc^2^)/3'
_refine_ls_weighting_scheme calc
_refine_ls_wR_factor_gt 0.1011
_refine_ls_wR_factor_ref 0.1164
_reflns_Friedel_coverage 0.808
_reflns_Friedel_fraction_full 1.000
_reflns_Friedel_fraction_max 0.997
_reflns_number_gt 6671
_reflns_number_total 9271
_reflns_threshold_expression 'I > 2\s(I)'
_cod_data_source_file ja7b07368_si_001.cif
_cod_data_source_block 483_2SA
_cod_database_code 4126409
_shelx_shelxl_version_number 2014/7
_shelx_space_group_comment
; 
The symmetry employed for this shelxl refinement is uniquely defined 
by the following loop, which should always be used as a source of 
symmetry information in preference to the above space-group names. 
They are only intended as comments. 
;
_shelx_estimated_absorpt_t_min 0.926
_shelx_estimated_absorpt_t_max 0.981

loop_
_space_group_symop_operation_xyz
'x, y, z'
'-x+1/2, -y, z+1/2'
'-x, y+1/2, -z+1/2'
'x+1/2, -y+1/2, -z'

loop_
_atom_site_label
_atom_site_type_symbol
_atom_site_fract_x
_atom_site_fract_y
_atom_site_fract_z
_atom_site_U_iso_or_equiv
_atom_site_adp_type
_atom_site_occupancy
_atom_site_site_symmetry_order
_atom_site_calc_flag
_atom_site_refinement_flags_posn
_atom_site_refinement_flags_adp
Co1 Co 0.78244(5) 0.21807(4) 0.74269(3) 0.0227(2) Uani 1 1 d . .
P1 P 0.61492(10) 0.20843(8) 0.74930(7) 0.0214(3) Uani 1 1 d . .
N1 N 0.7985(4) 0.1242(3) 0.6353(2) 0.0250(12) Uani 1 1 d . .
C1 C 0.5424(4) 0.2926(3) 0.7411(3) 0.0263(13) Uani 1 1 d . .
O1 O 0.8461(4) 0.6789(2) 0.7858(2) 0.0412(12) Uani 1 1 d . .
N2 N 0.8058(4) 0.2332(3) 0.5946(2) 0.0262(12) Uani 1 1 d . .
C2 C 0.4552(5) 0.3089(3) 0.7760(3) 0.0314(16) Uani 1 1 d . .
H2 H 0.4322 0.2762 0.8081 0.038 Uiso 1 1 calc R U
C4 C 0.4329(6) 0.4189(4) 0.7174(3) 0.0382(18) Uani 1 1 d . .
H4 H 0.3945 0.4613 0.7086 0.046 Uiso 1 1 calc R U
N4 N 0.8381(4) 0.2476(3) 0.8849(2) 0.0262(13) Uani 1 1 d . .
C3 C 0.4017(5) 0.3715(4) 0.7648(3) 0.0376(17) Uani 1 1 d . .
H3 H 0.3432 0.3821 0.7898 0.045 Uiso 1 1 calc R U
N3 N 0.8300(4) 0.1343(3) 0.8523(2) 0.0244(12) Uani 1 1 d . .
C5 C 0.5199(5) 0.4046(3) 0.6827(3) 0.0352(17) Uani 1 1 d . .
H5 H 0.5419 0.4374 0.6503 0.042 Uiso 1 1 calc R U
N5 N 0.7981(4) 0.3198(3) 0.7412(2) 0.0245(11) Uani 1 1 d . .
C6 C 0.5750(5) 0.3425(3) 0.6951(3) 0.0280(15) Uani 1 1 d . .
H6 H 0.6359 0.3337 0.6720 0.034 Uiso 1 1 calc R U
C7 C 0.5531(5) 0.1652(3) 0.8199(3) 0.0238(15) Uani 1 1 d . .
C8 C 0.5986(5) 0.1682(3) 0.8805(3) 0.0256(15) Uani 1 1 d . .
H8 H 0.6615 0.1925 0.8854 0.031 Uiso 1 1 calc R U
C9 C 0.5529(5) 0.1361(4) 0.9340(3) 0.0319(16) Uani 1 1 d . .
H9 H 0.5848 0.1387 0.9749 0.038 Uiso 1 1 calc R U
C10 C 0.4623(5) 0.1009(4) 0.9273(3) 0.0337(17) Uani 1 1 d . .
H10 H 0.4319 0.0782 0.9636 0.040 Uiso 1 1 calc R U
C11 C 0.4150(5) 0.0984(4) 0.8683(3) 0.0366(17) Uani 1 1 d . .
H11 H 0.3510 0.0753 0.8641 0.044 Uiso 1 1 calc R U
C12 C 0.4607(5) 0.1295(4) 0.8152(3) 0.0292(15) Uani 1 1 d . .
H12 H 0.4282 0.1265 0.7744 0.035 Uiso 1 1 calc R U
C13 C 0.5569(4) 0.1534(3) 0.6848(3) 0.0195(14) Uani 1 1 d . .
C14 C 0.5082(4) 0.1820(3) 0.6310(3) 0.0247(14) Uani 1 1 d . .
H14 H 0.5001 0.2329 0.6274 0.030 Uiso 1 1 calc R U
C15 C 0.4712(5) 0.1372(3) 0.5823(3) 0.0310(16) Uani 1 1 d . .
H15 H 0.4395 0.1577 0.5455 0.037 Uiso 1 1 calc R U
C16 C 0.4805(5) 0.0639(4) 0.5872(3) 0.0305(15) Uani 1 1 d . .
H16 H 0.4551 0.0335 0.5541 0.037 Uiso 1 1 calc R U
C17 C 0.5272(5) 0.0338(3) 0.6410(3) 0.0260(14) Uani 1 1 d . .
H17 H 0.5325 -0.0173 0.6453 0.031 Uiso 1 1 calc R U
C19 C 0.7993(5) 0.1973(3) 0.6533(3) 0.0246(14) Uani 1 1 d . .
C18 C 0.5661(4) 0.0791(3) 0.6887(3) 0.0244(15) Uani 1 1 d . .
H18 H 0.5997 0.0583 0.7247 0.029 Uiso 1 1 calc R U
C20 C 0.8069(5) 0.1146(4) 0.5692(3) 0.0277(15) Uani 1 1 d . .
C21 C 0.8141(5) 0.0543(4) 0.5296(3) 0.0337(16) Uani 1 1 d . .
H21 H 0.8105 0.0066 0.5466 0.040 Uiso 1 1 calc R U
C22 C 0.8266(5) 0.0665(4) 0.4634(3) 0.0399(18) Uani 1 1 d . .
H22 H 0.8327 0.0263 0.4352 0.048 Uiso 1 1 calc R U
C23 C 0.8304(5) 0.1357(4) 0.4384(3) 0.0391(18) Uani 1 1 d . .
H23 H 0.8381 0.1421 0.3933 0.047 Uiso 1 1 calc R U
C24 C 0.8231(5) 0.1955(4) 0.4774(3) 0.0372(18) Uani 1 1 d . .
H24 H 0.8261 0.2430 0.4601 0.045 Uiso 1 1 calc R U
C25 C 0.8112(5) 0.1841(3) 0.5431(3) 0.0290(15) Uani 1 1 d . .
C26 C 0.8181(5) 0.3098(3) 0.5858(3) 0.0275(15) Uani 1 1 d . .
C27 C 0.7393(5) 0.3501(3) 0.5591(3) 0.0269(15) Uani 1 1 d . .
C28 C 0.6432(5) 0.3153(4) 0.5358(3) 0.0358(17) Uani 1 1 d . .
H28A H 0.5857 0.3473 0.5449 0.054 Uiso 1 1 calc R U
H28B H 0.6334 0.2691 0.5579 0.054 Uiso 1 1 calc R U
H28C H 0.6478 0.3069 0.4892 0.054 Uiso 1 1 calc R U
C29 C 0.7537(5) 0.4251(4) 0.5541(3) 0.0304(16) Uani 1 1 d . .
H29 H 0.7000 0.4539 0.5376 0.036 Uiso 1 1 calc R U
C30 C 0.8424(5) 0.4586(4) 0.5720(3) 0.0293(16) Uani 1 1 d . .
C31 C 0.8551(5) 0.5401(4) 0.5686(3) 0.0357(17) Uani 1 1 d . .
H31A H 0.9218 0.5516 0.5505 0.054 Uiso 1 1 calc R U
H31B H 0.8497 0.5606 0.6120 0.054 Uiso 1 1 calc R U
H31C H 0.8020 0.5606 0.5411 0.054 Uiso 1 1 calc R U
C32 C 0.9212(5) 0.4150(4) 0.5947(3) 0.0291(16) Uani 1 1 d . .
H32 H 0.9840 0.4371 0.6055 0.035 Uiso 1 1 calc R U
C33 C 0.9115(5) 0.3414(4) 0.6022(3) 0.0282(15) Uani 1 1 d . .
C34 C 0.9968(4) 0.2966(4) 0.6282(3) 0.0345(17) Uani 1 1 d . .
H34A H 1.0582 0.3263 0.6311 0.052 Uiso 1 1 calc R U
H34B H 1.0093 0.2556 0.5993 0.052 Uiso 1 1 calc R U
H34C H 0.9789 0.2786 0.6711 0.052 Uiso 1 1 calc R U
C35 C 0.8036(5) 0.0772(3) 0.6886(3) 0.0247(14) Uani 1 1 d . .
C36 C 0.8032(4) 0.1181(3) 0.7453(3) 0.0231(12) Uani 1 1 d . .
C37 C 0.8193(4) 0.0826(4) 0.8029(3) 0.0258(15) Uani 1 1 d . .
C38 C 0.8292(4) 0.0082(4) 0.8070(3) 0.0295(16) Uani 1 1 d . .
H38 H 0.8400 -0.0152 0.8471 0.035 Uiso 1 1 calc R U
C39 C 0.8225(4) -0.0314(3) 0.7495(3) 0.0321(15) Uani 1 1 d . .
H39 H 0.8268 -0.0827 0.7513 0.038 Uiso 1 1 calc R U
C40 C 0.8099(5) 0.0019(4) 0.6900(3) 0.0290(15) Uani 1 1 d . .
H40 H 0.8057 -0.0257 0.6515 0.035 Uiso 1 1 calc R U
C41 C 0.8232(4) 0.2067(3) 0.8295(3) 0.0246(14) Uani 1 1 d . .
C42 C 0.8463(4) 0.1316(4) 0.9185(3) 0.0300(16) Uani 1 1 d . .
C43 C 0.8535(5) 0.0747(4) 0.9618(3) 0.0369(17) Uani 1 1 d . .
H43 H 0.8494 0.0257 0.9482 0.044 Uiso 1 1 calc R U
C44 C 0.8669(6) 0.0932(5) 1.0264(3) 0.047(2) Uani 1 1 d . .
H44 H 0.8710 0.0557 1.0576 0.057 Uiso 1 1 calc R U
C45 C 0.8744(6) 0.1641(4) 1.0464(3) 0.052(2) Uani 1 1 d . .
H45 H 0.8851 0.1743 1.0907 0.062 Uiso 1 1 calc R U
C46 C 0.8667(5) 0.2208(4) 1.0029(3) 0.0432(18) Uani 1 1 d . .
H46 H 0.8717 0.2697 1.0166 0.052 Uiso 1 1 calc R U
C47 C 0.8514(5) 0.2034(4) 0.9392(3) 0.0296(15) Uani 1 1 d . .
C48 C 0.8584(5) 0.3243(4) 0.8901(3) 0.0254(15) Uani 1 1 d . .
C49 C 0.7799(5) 0.3718(3) 0.9060(2) 0.0271(14) Uani 1 1 d . .
C56 C 1.0396(5) 0.2941(4) 0.8632(4) 0.050(2) Uani 1 1 d . .
H56A H 1.1033 0.3203 0.8565 0.075 Uiso 1 1 calc R U
H56B H 1.0208 0.2688 0.8234 0.075 Uiso 1 1 calc R U
H56C H 1.0482 0.2588 0.8980 0.075 Uiso 1 1 calc R U
C55 C 0.9574(5) 0.3466(4) 0.8809(3) 0.0318(16) Uani 1 1 d . .
C54 C 0.9779(5) 0.4199(4) 0.8908(3) 0.0355(17) Uani 1 1 d . .
H54 H 1.0454 0.4368 0.8853 0.043 Uiso 1 1 calc R U
C53 C 0.9297(5) 0.5477(4) 0.9181(3) 0.0408(18) Uani 1 1 d . .
H53A H 0.8680 0.5770 0.9149 0.061 Uiso 1 1 calc R U
H53B H 0.9781 0.5631 0.8851 0.061 Uiso 1 1 calc R U
H53C H 0.9600 0.5540 0.9609 0.061 Uiso 1 1 calc R U
C52 C 0.9034(5) 0.4689(4) 0.9081(3) 0.0325(16) Uani 1 1 d . .
C51 C 0.8052(5) 0.4440(3) 0.9146(3) 0.0289(15) Uani 1 1 d . .
H51 H 0.7532 0.4775 0.9254 0.035 Uiso 1 1 calc R U
C50 C 0.6709(5) 0.3470(4) 0.9121(3) 0.0389(17) Uani 1 1 d . .
H50A H 0.6287 0.3876 0.9263 0.058 Uiso 1 1 calc R U
H50B H 0.6668 0.3077 0.9437 0.058 Uiso 1 1 calc R U
H50C H 0.6468 0.3297 0.8702 0.058 Uiso 1 1 calc R U
C57 C 0.8048(4) 0.3826(3) 0.7440(3) 0.0248(12) Uani 1 1 d . .
C58 C 0.8122(4) 0.4593(3) 0.7512(3) 0.0247(13) Uani 1 1 d . .
C59 C 0.7293(5) 0.4984(3) 0.7744(3) 0.0274(14) Uani 1 1 d . .
H59 H 0.6665 0.4746 0.7816 0.033 Uiso 1 1 calc R U
C60 C 0.7382(5) 0.5718(3) 0.7871(3) 0.0301(15) Uani 1 1 d . .
H60 H 0.6824 0.5981 0.8040 0.036 Uiso 1 1 calc R U
C61 C 0.8298(5) 0.6067(4) 0.7748(3) 0.0306(16) Uani 1 1 d . .
C62 C 0.9121(4) 0.5682(3) 0.7517(3) 0.0323(14) Uani 1 1 d . .
H62 H 0.9743 0.5924 0.7436 0.039 Uiso 1 1 calc R U
C64 C 0.7644(5) 0.7203(4) 0.8108(4) 0.061(2) Uani 1 1 d . .
H64A H 0.7875 0.7698 0.8192 0.092 Uiso 1 1 calc R U
H64B H 0.7405 0.6985 0.8511 0.092 Uiso 1 1 calc R U
H64C H 0.7089 0.7213 0.7794 0.092 Uiso 1 1 calc R U
C63 C 0.9045(4) 0.4947(3) 0.7405(3) 0.0271(14) Uani 1 1 d . .
H63 H 0.9617 0.4684 0.7255 0.032 Uiso 1 1 calc R U

loop_
_atom_site_aniso_label
_atom_site_aniso_U_11
_atom_site_aniso_U_22
_atom_site_aniso_U_33
_atom_site_aniso_U_23
_atom_site_aniso_U_13
_atom_site_aniso_U_12
Co1 0.0226(4) 0.0298(4) 0.0158(4) 0.0009(4) 0.0012(3) 0.0002(4)
P1 0.0218(7) 0.0275(9) 0.0149(7) 0.0009(8) 0.0007(7) 0.0022(7)
N1 0.027(3) 0.030(3) 0.018(2) -0.001(2) 0.004(2) 0.002(3)
C1 0.030(3) 0.031(3) 0.018(3) -0.004(3) -0.006(3) 0.004(3)
O1 0.038(3) 0.033(3) 0.052(3) -0.012(2) -0.003(2) 0.000(2)
N2 0.033(3) 0.032(3) 0.014(2) 0.000(2) 0.003(2) -0.006(3)
C2 0.033(4) 0.038(4) 0.024(3) -0.003(3) -0.005(3) 0.007(3)
C4 0.051(5) 0.029(4) 0.035(4) -0.015(3) -0.020(3) 0.014(4)
N4 0.029(3) 0.037(3) 0.013(3) 0.004(2) -0.002(2) -0.002(2)
C3 0.042(4) 0.048(4) 0.022(3) -0.012(3) -0.006(3) 0.019(3)
N3 0.024(3) 0.030(3) 0.019(3) 0.002(2) -0.003(2) 0.001(2)
C5 0.047(5) 0.025(4) 0.033(4) -0.004(3) -0.019(3) 0.000(3)
N5 0.022(3) 0.038(3) 0.014(2) 0.003(2) 0.002(2) -0.001(2)
C6 0.027(3) 0.032(4) 0.025(3) -0.003(3) -0.008(3) -0.001(3)
C7 0.027(4) 0.027(4) 0.018(3) -0.002(3) 0.003(3) 0.005(3)
C8 0.025(3) 0.035(4) 0.017(3) 0.000(3) 0.001(3) 0.002(3)
C9 0.037(4) 0.046(4) 0.013(3) 0.003(3) 0.003(3) 0.006(3)
C10 0.045(4) 0.034(4) 0.022(3) 0.004(3) 0.014(3) 0.001(4)
C11 0.034(4) 0.046(5) 0.030(4) -0.006(3) 0.011(3) -0.013(3)
C12 0.024(3) 0.045(4) 0.018(3) -0.003(3) 0.002(3) -0.009(3)
C13 0.016(3) 0.027(4) 0.016(3) 0.004(3) 0.002(2) 0.001(3)
C14 0.026(3) 0.025(3) 0.024(3) 0.001(3) 0.001(3) 0.003(3)
C15 0.035(4) 0.033(4) 0.025(3) 0.002(3) -0.009(3) 0.005(3)
C16 0.037(4) 0.031(4) 0.024(3) -0.005(3) -0.002(3) 0.001(3)
C17 0.030(4) 0.024(3) 0.024(3) 0.000(3) 0.002(3) 0.008(3)
C19 0.024(3) 0.030(4) 0.020(3) 0.004(3) 0.005(3) -0.003(3)
C18 0.023(3) 0.032(4) 0.019(3) 0.003(3) 0.003(3) 0.004(3)
C20 0.020(3) 0.039(4) 0.024(3) 0.001(3) 0.007(3) -0.007(3)
C21 0.034(4) 0.038(4) 0.029(3) -0.010(3) 0.002(3) -0.003(3)
C22 0.042(4) 0.050(5) 0.027(4) -0.017(3) 0.007(3) 0.001(4)
C23 0.042(4) 0.057(5) 0.018(3) -0.006(3) 0.002(3) -0.008(4)
C24 0.037(4) 0.053(5) 0.021(3) 0.002(3) 0.003(3) -0.008(4)
C25 0.026(3) 0.042(4) 0.019(3) -0.007(3) 0.001(3) -0.003(3)
C26 0.031(4) 0.035(4) 0.016(3) -0.003(3) 0.005(3) -0.004(3)
C27 0.032(4) 0.036(4) 0.013(3) 0.002(3) -0.001(3) -0.004(3)
C28 0.030(4) 0.047(5) 0.031(4) 0.003(3) -0.004(3) -0.010(3)
C29 0.033(4) 0.038(4) 0.020(3) 0.000(3) 0.003(3) -0.001(3)
C30 0.035(4) 0.037(4) 0.015(3) 0.000(3) 0.007(3) -0.006(3)
C31 0.037(4) 0.041(4) 0.029(4) -0.002(3) -0.003(3) -0.005(3)
C32 0.026(4) 0.045(5) 0.016(3) -0.003(3) 0.002(3) -0.012(3)
C33 0.029(4) 0.040(4) 0.016(3) -0.001(3) 0.008(3) -0.005(3)
C34 0.023(3) 0.041(4) 0.039(4) 0.001(3) 0.001(3) -0.003(3)
C35 0.017(3) 0.029(4) 0.027(3) 0.000(3) 0.003(3) 0.000(3)
C36 0.015(3) 0.034(3) 0.021(3) 0.001(3) 0.003(3) 0.003(3)
C37 0.017(3) 0.034(4) 0.027(3) 0.005(3) 0.004(3) 0.000(3)
C38 0.023(4) 0.037(4) 0.028(3) 0.008(3) 0.001(3) 0.001(3)
C39 0.028(3) 0.029(3) 0.039(4) 0.005(4) 0.002(3) 0.005(3)
C40 0.020(3) 0.035(4) 0.032(3) -0.008(3) 0.008(3) 0.002(3)
C41 0.019(3) 0.031(4) 0.024(3) 0.000(3) 0.001(2) 0.000(3)
C42 0.018(3) 0.046(5) 0.026(4) 0.009(3) -0.007(3) -0.004(3)
C43 0.035(4) 0.045(5) 0.030(4) 0.008(3) -0.007(3) -0.002(4)
C44 0.053(5) 0.063(6) 0.026(4) 0.024(4) -0.012(3) -0.008(4)
C45 0.072(6) 0.059(6) 0.024(4) 0.010(4) -0.020(4) -0.019(5)
C46 0.051(4) 0.055(5) 0.023(3) 0.000(4) -0.014(3) -0.015(4)
C47 0.029(3) 0.039(4) 0.021(3) 0.001(3) -0.006(3) -0.010(3)
C48 0.031(4) 0.034(4) 0.011(3) 0.003(3) -0.003(3) -0.006(3)
C49 0.031(4) 0.038(4) 0.012(3) -0.003(3) -0.003(3) -0.005(3)
C56 0.025(4) 0.062(6) 0.063(5) -0.005(4) 0.003(3) -0.009(4)
C55 0.025(4) 0.047(5) 0.024(3) 0.002(3) 0.000(3) -0.007(3)
C54 0.031(4) 0.052(5) 0.023(3) -0.004(3) 0.000(3) -0.011(4)
C53 0.045(4) 0.050(5) 0.028(4) 0.000(3) -0.001(3) -0.014(4)
C52 0.047(4) 0.037(4) 0.013(3) 0.002(3) -0.007(3) -0.014(4)
C51 0.033(4) 0.037(4) 0.017(3) 0.001(3) -0.005(3) -0.002(3)
C50 0.030(4) 0.047(4) 0.039(4) -0.011(4) 0.003(3) -0.001(3)
C57 0.024(3) 0.036(3) 0.014(3) 0.002(3) 0.000(3) -0.001(3)
C58 0.026(3) 0.031(3) 0.017(3) 0.000(3) -0.004(3) 0.001(3)
C59 0.026(3) 0.038(4) 0.018(3) 0.000(3) -0.004(3) 0.000(3)
C60 0.030(4) 0.034(4) 0.027(3) -0.006(3) -0.004(3) 0.003(3)
C61 0.030(4) 0.034(4) 0.027(3) -0.003(3) -0.010(3) -0.002(3)
C62 0.027(3) 0.041(4) 0.028(3) 0.002(4) 0.001(3) -0.006(3)
C64 0.046(4) 0.034(4) 0.104(6) -0.023(5) -0.014(4) 0.001(4)
C63 0.028(3) 0.035(4) 0.018(3) -0.003(3) 0.003(3) 0.000(3)

loop_
_atom_type_symbol
_atom_type_description
_atom_type_scat_dispersion_real
_atom_type_scat_dispersion_imag
_atom_type_scat_source
C C 0.0033 0.0016 'International Tables Vol C Tables 4.2.6.8 and 6.1.1.4'
H H 0.0000 0.0000 'International Tables Vol C Tables 4.2.6.8 and 6.1.1.4'
N N 0.0061 0.0033 'International Tables Vol C Tables 4.2.6.8 and 6.1.1.4'
O O 0.0106 0.0060 'International Tables Vol C Tables 4.2.6.8 and 6.1.1.4'
P P 0.1023 0.0942 'International Tables Vol C Tables 4.2.6.8 and 6.1.1.4'
Co Co 0.3494 0.9721 'International Tables Vol C Tables 4.2.6.8 and 6.1.1.4'

loop_
_exptl_crystal_face_index_h
_exptl_crystal_face_index_k
_exptl_crystal_face_index_l
_exptl_crystal_face_perp_dist
0.000 0.000 1.000 0.01100
0.000 0.000 -1.000 0.02300
2.000 2.000 -1.000 0.06700
-2.000 -2.000 1.000 0.02100
-1.000 1.000 -2.000 0.03800
2.000 -2.000 1.000 0.05400
-2.000 2.000 -1.000 0.04700

loop_
_geom_angle_atom_site_label_1
_geom_angle_atom_site_label_2
_geom_angle_atom_site_label_3
_geom_angle
C36 Co1 N5 165.3(2)
C36 Co1 C41 79.7(3)
N5 Co1 C41 95.5(2)
C36 Co1 C19 79.2(3)
N5 Co1 C19 99.9(2)
C41 Co1 C19 150.5(2)
C36 Co1 P1 93.70(16)
N5 Co1 P1 100.90(15)
C41 Co1 P1 102.43(17)
C19 Co1 P1 99.20(19)
C1 P1 C13 100.6(3)
C1 P1 C7 102.1(3)
C13 P1 C7 98.8(2)
C1 P1 Co1 116.43(19)
C13 P1 Co1 114.29(19)
C7 P1 Co1 121.3(2)
C20 N1 C19 112.7(5)
C20 N1 C35 134.0(5)
C19 N1 C35 112.6(4)
C2 C1 C6 117.8(5)
C2 C1 P1 124.5(5)
C6 C1 P1 117.6(4)
C61 O1 C64 117.8(5)
C19 N2 C25 111.3(5)
C19 N2 C26 125.9(5)
C25 N2 C26 122.4(5)
C3 C2 C1 121.3(6)
C3 C2 H2 119.4
C1 C2 H2 119.4
C5 C4 C3 119.9(6)
C5 C4 H4 120.1
C3 C4 H4 120.1
C41 N4 C47 111.5(5)
C41 N4 C48 128.3(5)
C47 N4 C48 119.2(5)
C2 C3 C4 120.1(6)
C2 C3 H3 120.0
C4 C3 H3 120.0
C42 N3 C37 135.2(5)
C42 N3 C41 111.9(5)
C37 N3 C41 112.9(5)
C4 C5 C6 119.9(7)
C4 C5 H5 120.1
C6 C5 H5 120.1
C57 N5 Co1 175.8(5)
C5 C6 C1 121.0(6)
C5 C6 H6 119.5
C1 C6 H6 119.5
C12 C7 C8 117.4(5)
C12 C7 P1 122.3(4)
C8 C7 P1 120.4(5)
C9 C8 C7 121.0(6)
C9 C8 H8 119.5
C7 C8 H8 119.5
C10 C9 C8 119.9(6)
C10 C9 H9 120.0
C8 C9 H9 120.0
C9 C10 C11 120.2(6)
C9 C10 H10 119.9
C11 C10 H10 119.9
C10 C11 C12 119.9(6)
C10 C11 H11 120.1
C12 C11 H11 120.1
C11 C12 C7 121.6(6)
C11 C12 H12 119.2
C7 C12 H12 119.2
C18 C13 C14 117.7(5)
C18 C13 P1 118.0(4)
C14 C13 P1 124.3(5)
C13 C14 C15 121.1(6)
C13 C14 H14 119.4
C15 C14 H14 119.4
C16 C15 C14 120.2(6)
C16 C15 H15 119.9
C14 C15 H15 119.9
C15 C16 C17 119.8(6)
C15 C16 H16 120.1
C17 C16 H16 120.1
C16 C17 C18 119.5(6)
C16 C17 H17 120.2
C18 C17 H17 120.2
N2 C19 N1 103.0(4)
N2 C19 Co1 139.8(4)
N1 C19 Co1 116.9(4)
C13 C18 C17 121.6(6)
C13 C18 H18 119.2
C17 C18 H18 119.2
N1 C20 C21 133.9(6)
N1 C20 C25 105.6(5)
C21 C20 C25 120.4(5)
C20 C21 C22 117.3(6)
C20 C21 H21 121.3
C22 C21 H21 121.3
C23 C22 C21 121.5(6)
C23 C22 H22 119.3
C21 C22 H22 119.3
C24 C23 C22 121.4(6)
C24 C23 H23 119.3
C22 C23 H23 119.3
C23 C24 C25 117.7(6)
C23 C24 H24 121.2
C25 C24 H24 121.2
C24 C25 C20 121.7(6)
C24 C25 N2 130.9(6)
C20 C25 N2 107.3(5)
C27 C26 C33 121.9(6)
C27 C26 N2 119.5(6)
C33 C26 N2 118.6(6)
C26 C27 C29 117.2(6)
C26 C27 C28 121.9(6)
C29 C27 C28 120.9(6)
C27 C28 H28A 109.5
C27 C28 H28B 109.5
H28A C28 H28B 109.5
C27 C28 H28C 109.5
H28A C28 H28C 109.5
H28B C28 H28C 109.5
C30 C29 C27 122.7(6)
C30 C29 H29 118.7
C27 C29 H29 118.7
C29 C30 C32 117.7(6)
C29 C30 C31 121.9(6)
C32 C30 C31 120.4(6)
C30 C31 H31A 109.5
C30 C31 H31B 109.5
H31A C31 H31B 109.5
C30 C31 H31C 109.5
H31A C31 H31C 109.5
H31B C31 H31C 109.5
C33 C32 C30 122.6(6)
C33 C32 H32 118.7
C30 C32 H32 118.7
C32 C33 C26 117.8(6)
C32 C33 C34 121.1(6)
C26 C33 C34 121.1(6)
C33 C34 H34A 109.5
C33 C34 H34B 109.5
H34A C34 H34B 109.5
C33 C34 H34C 109.5
H34A C34 H34C 109.5
H34B C34 H34C 109.5
C40 C35 C36 121.5(5)
C40 C35 N1 129.3(5)
C36 C35 N1 109.2(5)
C37 C36 C35 118.2(5)
C37 C36 Co1 121.1(4)
C35 C36 Co1 120.7(4)
C36 C37 C38 122.6(6)
C36 C37 N3 108.9(5)
C38 C37 N3 128.4(5)
C37 C38 C39 117.4(6)
C37 C38 H38 121.3
C39 C38 H38 121.3
C40 C39 C38 122.2(5)
C40 C39 H39 118.9
C38 C39 H39 118.9
C39 C40 C35 117.9(6)
C39 C40 H40 121.1
C35 C40 H40 121.1
N4 C41 N3 103.1(5)
N4 C41 Co1 140.1(5)
N3 C41 Co1 116.1(4)
C43 C42 N3 132.7(6)
C43 C42 C47 121.1(6)
N3 C42 C47 106.1(5)
C42 C43 C44 116.5(7)
C42 C43 H43 121.8
C44 C43 H43 121.8
C45 C44 C43 122.1(7)
C45 C44 H44 119.0
C43 C44 H44 119.0
C44 C45 C46 121.2(7)
C44 C45 H45 119.4
C46 C45 H45 119.4
C47 C46 C45 117.3(7)
C47 C46 H46 121.3
C45 C46 H46 121.3
C46 C47 C42 121.7(6)
C46 C47 N4 130.9(7)
C42 C47 N4 107.4(5)
C55 C48 C49 123.0(6)
C55 C48 N4 117.2(6)
C49 C48 N4 119.8(6)
C51 C49 C48 117.2(6)
C51 C49 C50 120.6(6)
C48 C49 C50 122.2(6)
C55 C56 H56A 109.5
C55 C56 H56B 109.5
H56A C56 H56B 109.5
C55 C56 H56C 109.5
H56A C56 H56C 109.5
H56B C56 H56C 109.5
C48 C55 C54 116.9(6)
C48 C55 C56 121.5(6)
C54 C55 C56 121.6(6)
C52 C54 C55 122.4(6)
C52 C54 H54 118.8
C55 C54 H54 118.8
C52 C53 H53A 109.5
C52 C53 H53B 109.5
H53A C53 H53B 109.5
C52 C53 H53C 109.5
H53A C53 H53C 109.5
H53B C53 H53C 109.5
C51 C52 C54 118.3(6)
C51 C52 C53 121.5(6)
C54 C52 C53 120.2(6)
C52 C51 C49 122.2(6)
C52 C51 H51 118.9
C49 C51 H51 118.9
C49 C50 H50A 109.5
C49 C50 H50B 109.5
H50A C50 H50B 109.5
C49 C50 H50C 109.5
H50A C50 H50C 109.5
H50B C50 H50C 109.5
N5 C57 C58 176.8(6)
C59 C58 C63 119.6(5)
C59 C58 C57 119.8(5)
C63 C58 C57 120.5(5)
C60 C59 C58 120.3(6)
C60 C59 H59 119.8
C58 C59 H59 119.8
C59 C60 C61 119.5(6)
C59 C60 H60 120.3
C61 C60 H60 120.3
O1 C61 C62 115.8(6)
O1 C61 C60 123.8(6)
C62 C61 C60 120.4(6)
C63 C62 C61 120.5(6)
C63 C62 H62 119.7
C61 C62 H62 119.7
O1 C64 H64A 109.5
O1 C64 H64B 109.5
H64A C64 H64B 109.5
O1 C64 H64C 109.5
H64A C64 H64C 109.5
H64B C64 H64C 109.5
C62 C63 C58 119.7(5)
C62 C63 H63 120.1
C58 C63 H63 120.1

loop_
_geom_bond_atom_site_label_1
_geom_bond_atom_site_label_2
_geom_bond_distance
Co1 C36 1.870(5)
Co1 N5 1.892(5)
Co1 C41 1.892(6)
Co1 C19 1.908(5)
Co1 P1 2.2213(15)
P1 C1 1.834(6)
P1 C13 1.848(6)
P1 C7 1.858(6)
N1 C20 1.387(7)
N1 C19 1.403(7)
N1 C35 1.409(7)
C1 C2 1.392(8)
C1 C6 1.396(8)
O1 C61 1.370(8)
O1 C64 1.421(8)
N2 C19 1.391(7)
N2 C25 1.403(7)
N2 C26 1.437(8)
C2 C3 1.374(8)
C2 H2 0.9500
C4 C5 1.381(10)
C4 C3 1.381(9)
C4 H4 0.9500
N4 C41 1.392(7)
N4 C47 1.404(7)
N4 C48 1.447(8)
C3 H3 0.9500
N3 C42 1.391(8)
N3 C37 1.409(8)
N3 C41 1.421(8)
C5 C6 1.383(9)
C5 H5 0.9500
N5 C57 1.165(7)
C6 H6 0.9500
C7 C12 1.388(9)
C7 C8 1.396(8)
C8 C9 1.395(8)
C8 H8 0.9500
C9 C10 1.368(9)
C9 H9 0.9500
C10 C11 1.376(9)
C10 H10 0.9500
C11 C12 1.383(8)
C11 H11 0.9500
C12 H12 0.9500
C13 C18 1.383(8)
C13 C14 1.392(8)
C14 C15 1.397(8)
C14 H14 0.9500
C15 C16 1.364(8)
C15 H15 0.9500
C16 C17 1.392(8)
C16 H16 0.9500
C17 C18 1.394(8)
C17 H17 0.9500
C18 H18 0.9500
C20 C21 1.389(9)
C20 C25 1.397(9)
C21 C22 1.401(8)
C21 H21 0.9500
C22 C23 1.383(10)
C22 H22 0.9500
C23 C24 1.373(9)
C23 H23 0.9500
C24 C25 1.389(8)
C24 H24 0.9500
C26 C27 1.394(8)
C26 C33 1.404(9)
C27 C29 1.404(9)
C27 C28 1.502(8)
C28 H28A 0.9800
C28 H28B 0.9800
C28 H28C 0.9800
C29 C30 1.374(8)
C29 H29 0.9500
C30 C32 1.398(9)
C30 C31 1.517(9)
C31 H31A 0.9800
C31 H31B 0.9800
C31 H31C 0.9800
C32 C33 1.376(9)
C32 H32 0.9500
C33 C34 1.498(9)
C34 H34A 0.9800
C34 H34B 0.9800
C34 H34C 0.9800
C35 C40 1.394(9)
C35 C36 1.398(8)
C36 C37 1.381(8)
C37 C38 1.385(9)
C38 C39 1.401(9)
C38 H38 0.9500
C39 C40 1.391(9)
C39 H39 0.9500
C40 H40 0.9500
C42 C43 1.388(9)
C42 C47 1.396(9)
C43 C44 1.395(9)
C43 H43 0.9500
C44 C45 1.378(10)
C44 H44 0.9500
C45 C46 1.387(10)
C45 H45 0.9500
C46 C47 1.375(8)
C46 H46 0.9500
C48 C55 1.383(9)
C48 C49 1.397(9)
C49 C51 1.387(8)
C49 C50 1.515(8)
C56 C55 1.502(9)
C56 H56A 0.9800
C56 H56B 0.9800
C56 H56C 0.9800
C55 C54 1.397(9)
C54 C52 1.383(9)
C54 H54 0.9500
C53 C52 1.512(9)
C53 H53A 0.9800
C53 H53B 0.9800
C53 H53C 0.9800
C52 C51 1.382(9)
C51 H51 0.9500
C50 H50A 0.9800
C50 H50B 0.9800
C50 H50C 0.9800
C57 C58 1.429(8)
C58 C59 1.397(8)
C58 C63 1.401(8)
C59 C60 1.388(9)
C59 H59 0.9500
C60 C61 1.393(8)
C60 H60 0.9500
C61 C62 1.384(8)
C62 C63 1.381(8)
C62 H62 0.9500
C64 H64A 0.9800
C64 H64B 0.9800
C64 H64C 0.9800
C63 H63 0.9500

loop_
_geom_torsion_atom_site_label_1
_geom_torsion_atom_site_label_2
_geom_torsion_atom_site_label_3
_geom_torsion_atom_site_label_4
_geom_torsion
C13 P1 C1 C2 93.5(5)
C7 P1 C1 C2 -8.0(6)
Co1 P1 C1 C2 -142.4(4)
C13 P1 C1 C6 -84.1(5)
C7 P1 C1 C6 174.4(5)
Co1 P1 C1 C6 40.0(5)
C6 C1 C2 C3 1.1(9)
P1 C1 C2 C3 -176.5(5)
C1 C2 C3 C4 1.4(9)
C5 C4 C3 C2 -2.3(9)
C3 C4 C5 C6 0.7(9)
C4 C5 C6 C1 1.9(9)
C2 C1 C6 C5 -2.7(8)
P1 C1 C6 C5 175.0(4)
C1 P1 C7 C12 77.9(6)
C13 P1 C7 C12 -25.0(6)
Co1 P1 C7 C12 -150.6(5)
C1 P1 C7 C8 -101.5(5)
C13 P1 C7 C8 155.6(5)
Co1 P1 C7 C8 30.1(6)
C12 C7 C8 C9 0.5(9)
P1 C7 C8 C9 179.8(5)
C7 C8 C9 C10 0.1(10)
C8 C9 C10 C11 -1.3(10)
C9 C10 C11 C12 2.0(10)
C10 C11 C12 C7 -1.5(10)
C8 C7 C12 C11 0.2(10)
P1 C7 C12 C11 -179.1(5)
C1 P1 C13 C18 -158.6(5)
C7 P1 C13 C18 -54.4(5)
Co1 P1 C13 C18 75.9(5)
C1 P1 C13 C14 24.3(5)
C7 P1 C13 C14 128.4(5)
Co1 P1 C13 C14 -101.3(5)
C18 C13 C14 C15 -0.9(9)
P1 C13 C14 C15 176.3(5)
C13 C14 C15 C16 1.3(10)
C14 C15 C16 C17 -0.1(10)
C15 C16 C17 C18 -1.4(10)
C25 N2 C19 N1 -1.4(7)
C26 N2 C19 N1 -174.1(6)
C25 N2 C19 Co1 -175.6(6)
C26 N2 C19 Co1 11.7(11)
C20 N1 C19 N2 1.7(7)
C35 N1 C19 N2 173.4(5)
C20 N1 C19 Co1 177.5(4)
C35 N1 C19 Co1 -10.9(7)
C14 C13 C18 C17 -0.7(9)
P1 C13 C18 C17 -178.1(4)
C16 C17 C18 C13 1.9(9)
C19 N1 C20 C21 176.7(7)
C35 N1 C20 C21 7.4(13)
C19 N1 C20 C25 -1.3(7)
C35 N1 C20 C25 -170.6(6)
N1 C20 C21 C22 -177.0(7)
C25 C20 C21 C22 0.7(10)
C20 C21 C22 C23 -0.9(10)
C21 C22 C23 C24 0.7(11)
C22 C23 C24 C25 -0.4(10)
C23 C24 C25 C20 0.2(10)
C23 C24 C25 N2 177.1(6)
N1 C20 C25 C24 178.0(6)
C21 C20 C25 C24 -0.3(10)
N1 C20 C25 N2 0.3(7)
C21 C20 C25 N2 -177.9(6)
C19 N2 C25 C24 -176.6(6)
C26 N2 C25 C24 -3.6(11)
C19 N2 C25 C20 0.7(7)
C26 N2 C25 C20 173.7(6)
C19 N2 C26 C27 -112.5(7)
C25 N2 C26 C27 75.6(8)
C19 N2 C26 C33 70.2(8)
C25 N2 C26 C33 -101.8(7)
C33 C26 C27 C29 -5.3(9)
N2 C26 C27 C29 177.5(5)
C33 C26 C27 C28 174.1(5)
N2 C26 C27 C28 -3.2(9)
C26 C27 C29 C30 2.5(9)
C28 C27 C29 C30 -176.8(6)
C27 C29 C30 C32 1.4(9)
C27 C29 C30 C31 -177.6(5)
C29 C30 C32 C33 -2.8(9)
C31 C30 C32 C33 176.2(5)
C30 C32 C33 C26 0.2(9)
C30 C32 C33 C34 -178.6(5)
C27 C26 C33 C32 4.0(9)
N2 C26 C33 C32 -178.8(5)
C27 C26 C33 C34 -177.2(5)
N2 C26 C33 C34 0.0(8)
C20 N1 C35 C40 -6.9(12)
C19 N1 C35 C40 -176.2(6)
C20 N1 C35 C36 172.1(6)
C19 N1 C35 C36 2.8(7)
C40 C35 C36 C37 6.3(8)
N1 C35 C36 C37 -172.8(5)
C40 C35 C36 Co1 -174.2(5)
N1 C35 C36 Co1 6.7(7)
N5 Co1 C36 C37 81.8(9)
C41 Co1 C36 C37 10.1(5)
C19 Co1 C36 C37 169.5(5)
P1 Co1 C36 C37 -91.9(4)
N5 Co1 C36 C35 -97.7(9)
C41 Co1 C36 C35 -169.4(5)
C19 Co1 C36 C35 -10.1(5)
P1 Co1 C36 C35 88.6(4)
C35 C36 C37 C38 -4.2(8)
Co1 C36 C37 C38 176.2(5)
C35 C36 C37 N3 171.9(5)
Co1 C36 C37 N3 -7.6(6)
C42 N3 C37 C36 179.4(6)
C41 N3 C37 C36 -1.0(7)
C42 N3 C37 C38 -4.8(11)
C41 N3 C37 C38 174.8(6)
C36 C37 C38 C39 0.2(9)
N3 C37 C38 C39 -175.1(5)
C37 C38 C39 C40 2.1(8)
C38 C39 C40 C35 -0.1(9)
C36 C35 C40 C39 -4.1(9)
N1 C35 C40 C39 174.7(6)
C47 N4 C41 N3 -1.0(6)
C48 N4 C41 N3 167.1(6)
C47 N4 C41 Co1 168.5(5)
C48 N4 C41 Co1 -23.4(10)
C42 N3 C41 N4 1.0(6)
C37 N3 C41 N4 -178.6(4)
C42 N3 C41 Co1 -171.5(4)
C37 N3 C41 Co1 8.9(6)
C36 Co1 C41 N4 -178.6(7)
N5 Co1 C41 N4 15.4(7)
C19 Co1 C41 N4 136.7(6)
P1 Co1 C41 N4 -87.0(6)
C36 Co1 C41 N3 -10.0(4)
N5 Co1 C41 N3 -176.0(4)
C19 Co1 C41 N3 -54.7(7)
P1 Co1 C41 N3 81.6(4)
C37 N3 C42 C43 -3.6(12)
C41 N3 C42 C43 176.8(7)
C37 N3 C42 C47 178.9(6)
C41 N3 C42 C47 -0.7(7)
N3 C42 C43 C44 -177.7(6)
C47 C42 C43 C44 -0.5(10)
C42 C43 C44 C45 -1.1(11)
C43 C44 C45 C46 1.4(13)
C44 C45 C46 C47 -0.1(12)
C45 C46 C47 C42 -1.5(10)
C45 C46 C47 N4 178.1(7)
C43 C42 C47 C46 1.9(10)
N3 C42 C47 C46 179.7(6)
C43 C42 C47 N4 -177.8(6)
N3 C42 C47 N4 0.0(7)
C41 N4 C47 C46 -179.0(6)
C48 N4 C47 C46 11.6(10)
C41 N4 C47 C42 0.7(7)
C48 N4 C47 C42 -168.7(5)
C41 N4 C48 C55 -81.6(8)
C47 N4 C48 C55 85.8(7)
C41 N4 C48 C49 100.6(7)
C47 N4 C48 C49 -92.1(7)
C55 C48 C49 C51 -2.1(8)
N4 C48 C49 C51 175.6(5)
C55 C48 C49 C50 176.4(6)
N4 C48 C49 C50 -5.9(8)
C49 C48 C55 C54 2.5(9)
N4 C48 C55 C54 -175.3(5)
C49 C48 C55 C56 -179.3(6)
N4 C48 C55 C56 2.9(9)
C48 C55 C54 C52 -0.8(9)
C56 C55 C54 C52 -179.0(6)
C55 C54 C52 C51 -1.2(9)
C55 C54 C52 C53 -180.0(6)
C54 C52 C51 C49 1.7(8)
C53 C52 C51 C49 -179.6(5)
C48 C49 C51 C52 -0.1(8)
C50 C49 C51 C52 -178.6(5)
C63 C58 C59 C60 -0.3(8)
C57 C58 C59 C60 174.3(5)
C58 C59 C60 C61 1.8(8)
C64 O1 C61 C62 -178.7(6)
C64 O1 C61 C60 -0.5(9)
C59 C60 C61 O1 -179.8(5)
C59 C60 C61 C62 -1.7(9)
O1 C61 C62 C63 178.4(5)
C60 C61 C62 C63 0.1(9)
C61 C62 C63 C58 1.3(9)
C59 C58 C63 C62 -1.2(9)
C57 C58 C63 C62 -175.8(6)
